data_4509068
loop_
_publ_author_name
'Mo, Hao-Jun'
'Zhong, Yong-Rui'
'Cao, Man-Li'
'Ou, Yong-Cong'
'Ye, Bao-Hui'

_publ_section_title
;
 Hydrothermal Syntheses and Structural Diversity of Cobalt Complexes with
 2,2&#x2032;-Bibenzimidazole Ligand by Temperature Tuning Strategy
;
_journal_issue 1
_journal_name_full 'Crystal Growth &amp; Design'
_journal_page_first 488
_journal_paper_doi 10.1021/cg800747t
_journal_volume 9
_journal_year 2009
_chemical_formula_sum 'C42 H33 Co N12 O3'
_chemical_formula_weight 812.73
_chemical_name_systematic
; 
 ? 
;
_space_group_IT_number 220
_symmetry_cell_setting cubic
_symmetry_space_group_name_Hall 'I -4bd 2c 3'
_symmetry_space_group_name_H-M 'I -4 3 d'
_atom_sites_solution_hydrogens geom
_atom_sites_solution_primary direct
_atom_sites_solution_secondary difmap
_audit_creation_method SHELXL-97
_cell_angle_alpha 90.00
_cell_angle_beta 90.00
_cell_angle_gamma 90.00
_cell_formula_units_Z 16
_cell_length_a 24.6815(10)
_cell_length_b 24.6815(10)
_cell_length_c 24.6815(10)
_cell_measurement_reflns_used 24725
_cell_measurement_temperature 293(2)
_cell_measurement_theta_max 25.99
_cell_measurement_theta_min 3.09
_cell_volume 15035.4(11)
_computing_structure_refinement 'SHELXL-97 (Sheldrick, 1997)'
_computing_structure_solution 'SHELXS-97 (Sheldrick, 1990)'
_diffrn_ambient_temperature 293(2)
_diffrn_measured_fraction_theta_full 0.998
_diffrn_measured_fraction_theta_max 0.998
_diffrn_measurement_device_type 'Bruker Smart Apex CCD area detector'
_diffrn_measurement_method 'phi and omega scans'
_diffrn_radiation_monochromator graphite
_diffrn_radiation_source 'fine-focus sealed tube'
_diffrn_radiation_type MoK\a
_diffrn_radiation_wavelength 0.71073
_diffrn_reflns_av_R_equivalents 0.0893
_diffrn_reflns_av_sigmaI/netI 0.0514
_diffrn_reflns_limit_h_max 30
_diffrn_reflns_limit_h_min -27
_diffrn_reflns_limit_k_max 30
_diffrn_reflns_limit_k_min -21
_diffrn_reflns_limit_l_max 28
_diffrn_reflns_limit_l_min -26
_diffrn_reflns_number 24725
_diffrn_reflns_theta_full 25.99
_diffrn_reflns_theta_max 25.99
_diffrn_reflns_theta_min 3.09
_diffrn_standards_decay_% negligible
_exptl_absorpt_coefficient_mu 0.516
_exptl_absorpt_correction_T_max 0.9360
_exptl_absorpt_correction_T_min 0.8691
_exptl_absorpt_correction_type multi-scan
_exptl_absorpt_process_details SADABS
_exptl_crystal_colour Red
_exptl_crystal_density_diffrn 1.436
_exptl_crystal_density_method 'not measured'
_exptl_crystal_description Block
_exptl_crystal_F_000 6720
_exptl_crystal_size_max 0.28
_exptl_crystal_size_mid 0.18
_exptl_crystal_size_min 0.13
_refine_diff_density_max 0.329
_refine_diff_density_min -0.226
_refine_diff_density_rms 0.058
_refine_ls_abs_structure_details 'Flack H D (1983), Acta Cryst. A39, 876-881'
_refine_ls_abs_structure_Flack -0.01(2)
_refine_ls_extinction_method none
_refine_ls_goodness_of_fit_ref 1.040
_refine_ls_hydrogen_treatment constr
_refine_ls_matrix_type full
_refine_ls_number_parameters 170
_refine_ls_number_reflns 2477
_refine_ls_number_restraints 0
_refine_ls_restrained_S_all 1.040
_refine_ls_R_factor_all 0.0601
_refine_ls_R_factor_gt 0.0494
_refine_ls_shift/su_max 0.001
_refine_ls_shift/su_mean 0.000
_refine_ls_structure_factor_coef Fsqd
_refine_ls_weighting_details 'calc w=1/[\s^2^(Fo^2^)+(0.0547P)^2^+6.6962P] where P=(Fo^2^+2Fc^2^)/3'
_refine_ls_weighting_scheme calc
_refine_ls_wR_factor_gt 0.1034
_refine_ls_wR_factor_ref 0.1085
_reflns_number_gt 2140
_reflns_number_total 2477
_reflns_threshold_expression >2sigma(I)
_cod_data_source_file cg800747tsup3.cif
_cod_data_source_block 1
_cod_depositor_comments
;
The following automatic conversions were performed:

'_symmetry_cell_setting' value 'Cubic' changed to 'cubic' according
to /home/saulius/struct/CIF-dictionaries/cif_core.dic dictionary
named 'cif_core.dic' version 2.4.2 from 2011-04-26.

Automatic conversion script
Id: cif_fix_values 1891 2012-01-12 08:04:46Z andrius 
;
_cod_original_sg_symbol_H-M I-43d
_cod_database_code 4509068

loop_
_symmetry_equiv_pos_as_xyz
'x, y, z'
'-x+1/2, -y, z+1/2'
'-x, y+1/2, -z+1/2'
'x+1/2, -y+1/2, -z'
'z, x, y'
'z+1/2, -x+1/2, -y'
'-z+1/2, -x, y+1/2'
'-z, x+1/2, -y+1/2'
'y, z, x'
'-y, z+1/2, -x+1/2'
'y+1/2, -z+1/2, -x'
'-y+1/2, -z, x+1/2'
'y+1/4, x+1/4, z+1/4'
'-y+1/4, -x+3/4, z+3/4'
'y+3/4, -x+1/4, -z+3/4'
'-y+3/4, x+3/4, -z+1/4'
'x+1/4, z+1/4, y+1/4'
'-x+3/4, z+3/4, -y+1/4'
'-x+1/4, -z+3/4, y+3/4'
'x+3/4, -z+1/4, -y+3/4'
'z+1/4, y+1/4, x+1/4'
'z+3/4, -y+1/4, -x+3/4'
'-z+3/4, y+3/4, -x+1/4'
'-z+1/4, -y+3/4, x+3/4'
'x+1/2, y+1/2, z+1/2'
'-x+1, -y+1/2, z+1'
'-x+1/2, y+1, -z+1'
'x+1, -y+1, -z+1/2'
'z+1/2, x+1/2, y+1/2'
'z+1, -x+1, -y+1/2'
'-z+1, -x+1/2, y+1'
'-z+1/2, x+1, -y+1'
'y+1/2, z+1/2, x+1/2'
'-y+1/2, z+1, -x+1'
'y+1, -z+1, -x+1/2'
'-y+1, -z+1/2, x+1'
'y+3/4, x+3/4, z+3/4'
'-y+3/4, -x+5/4, z+5/4'
'y+5/4, -x+3/4, -z+5/4'
'-y+5/4, x+5/4, -z+3/4'
'x+3/4, z+3/4, y+3/4'
'-x+5/4, z+5/4, -y+3/4'
'-x+3/4, -z+5/4, y+5/4'
'x+5/4, -z+3/4, -y+5/4'
'z+3/4, y+3/4, x+3/4'
'z+5/4, -y+3/4, -x+5/4'
'-z+5/4, y+5/4, -x+3/4'
'-z+3/4, -y+5/4, x+5/4'

loop_
_atom_site_label
_atom_site_type_symbol
_atom_site_fract_x
_atom_site_fract_y
_atom_site_fract_z
_atom_site_U_iso_or_equiv
_atom_site_adp_type
_atom_site_occupancy
_atom_site_symmetry_multiplicity
_atom_site_calc_flag
_atom_site_refinement_flags
Co1 Co 0.816638(17) 0.183363(17) 0.683363(17) 0.02822(19) Uani 1 3 d S
O1W O 0.79251(13) 0.42348(13) 0.55062(12) 0.0700(9) Uani 1 1 d .
H1WA H 0.7928 0.3963 0.5721 0.105 Uiso 1 1 d R
H1WB H 0.7806 0.4087 0.5208 0.105 Uiso 1 1 d R
N1 N 0.81544(11) 0.26172(10) 0.67773(10) 0.0323(6) Uani 1 1 d .
N2 N 0.80966(12) 0.33429(11) 0.62055(12) 0.0422(7) Uani 1 1 d .
N3 N 0.81332(12) 0.24194(12) 0.53183(11) 0.0431(7) Uani 1 1 d .
H3A H 0.8117 0.2711 0.5129 0.052 Uiso 1 1 calc R
N4 N 0.81602(11) 0.18790(11) 0.60387(9) 0.0336(6) Uani 1 1 d .
C1 C 0.81179(13) 0.28054(13) 0.62634(13) 0.0343(7) Uani 1 1 d .
C2 C 0.81627(13) 0.30806(13) 0.70930(13) 0.0345(7) Uani 1 1 d .
C3 C 0.82019(15) 0.31641(16) 0.76501(15) 0.0481(9) Uani 1 1 d .
H3B H 0.8213 0.2875 0.7892 0.058 Uiso 1 1 calc R
C4 C 0.82228(17) 0.36888(16) 0.78262(17) 0.0582(10) Uiso 1 1 d .
H4A H 0.8252 0.3754 0.8196 0.070 Uiso 1 1 calc R
C5 C 0.82017(18) 0.41292(15) 0.74751(18) 0.0593(11) Uani 1 1 d .
H5A H 0.8224 0.4479 0.7614 0.071 Uiso 1 1 calc R
C6 C 0.81480(16) 0.40545(14) 0.69261(17) 0.0519(9) Uani 1 1 d .
H6A H 0.8124 0.4348 0.6692 0.062 Uiso 1 1 calc R
C7 C 0.81308(14) 0.35270(13) 0.67320(14) 0.0398(8) Uani 1 1 d .
C8 C 0.81288(13) 0.23842(13) 0.58594(12) 0.0345(7) Uani 1 1 d .
C9 C 0.81881(14) 0.15547(14) 0.55750(13) 0.0393(8) Uani 1 1 d .
C10 C 0.82306(17) 0.10025(16) 0.54991(15) 0.0512(10) Uani 1 1 d .
H10A H 0.8241 0.0768 0.5794 0.061 Uiso 1 1 calc R
C11 C 0.82569(18) 0.08070(19) 0.49821(16) 0.0624(12) Uani 1 1 d .
H11A H 0.8291 0.0436 0.4926 0.075 Uiso 1 1 calc R
C12 C 0.82331(18) 0.1153(2) 0.45360(16) 0.0644(12) Uani 1 1 d .
H12A H 0.8242 0.1006 0.4189 0.077 Uiso 1 1 calc R
C13 C 0.81967(17) 0.1701(2) 0.45934(14) 0.0564(11) Uani 1 1 d .
H13A H 0.8191 0.1931 0.4295 0.068 Uiso 1 1 calc R
C14 C 0.81688(14) 0.19000(16) 0.51240(13) 0.0414(8) Uani 1 1 d .

loop_
_atom_site_aniso_label
_atom_site_aniso_U_11
_atom_site_aniso_U_22
_atom_site_aniso_U_33
_atom_site_aniso_U_23
_atom_site_aniso_U_13
_atom_site_aniso_U_12
Co1 0.02822(19) 0.02822(19) 0.02822(19) 0.00182(17) -0.00182(17) -0.00182(17)
O1W 0.090(2) 0.0605(19) 0.0593(19) 0.0131(15) 0.0042(15) 0.0307(16)
N1 0.0295(14) 0.0320(13) 0.0355(15) 0.0029(11) -0.0025(14) -0.0044(11)
N2 0.0441(17) 0.0379(16) 0.0445(18) 0.0116(12) 0.0042(14) 0.0017(13)
N3 0.0440(17) 0.0523(19) 0.0332(16) 0.0133(13) -0.0006(14) 0.0070(14)
N4 0.0340(14) 0.0394(15) 0.0275(12) 0.0029(12) -0.0003(11) 0.0024(15)
C1 0.0292(17) 0.0365(17) 0.0373(18) 0.0119(14) -0.0020(14) -0.0009(14)
C2 0.0254(16) 0.0337(18) 0.0444(19) 0.0013(14) 0.0027(14) -0.0039(14)
C3 0.057(2) 0.040(2) 0.047(2) -0.0014(17) -0.0038(18) -0.0027(19)
C5 0.068(3) 0.036(2) 0.073(3) -0.0068(19) 0.002(2) -0.006(2)
C6 0.055(2) 0.0334(19) 0.067(3) 0.0092(18) 0.012(2) 0.0010(18)
C7 0.0314(18) 0.0358(18) 0.052(2) 0.0039(16) 0.0015(17) -0.0036(15)
C8 0.0299(17) 0.0424(19) 0.0311(17) 0.0079(14) 0.0026(14) 0.0025(15)
C9 0.0303(17) 0.054(2) 0.0330(18) 0.0005(15) -0.0036(15) -0.0009(16)
C10 0.062(3) 0.049(2) 0.043(2) -0.0035(16) -0.0062(19) -0.001(2)
C11 0.076(3) 0.067(3) 0.044(2) -0.017(2) 0.002(2) -0.001(2)
C12 0.060(3) 0.093(4) 0.040(2) -0.020(2) -0.0042(19) 0.006(2)
C13 0.048(2) 0.090(4) 0.031(2) -0.0006(18) -0.0026(17) 0.001(2)
C14 0.0309(18) 0.056(2) 0.0372(18) 0.0019(17) -0.0002(15) 0.005(2)

loop_
_atom_type_symbol
_atom_type_description
_atom_type_scat_dispersion_real
_atom_type_scat_dispersion_imag
_atom_type_scat_source
C C 0.0033 0.0016 'International Tables Vol C Tables 4.2.6.8 and 6.1.1.4'
H H 0.0000 0.0000 'International Tables Vol C Tables 4.2.6.8 and 6.1.1.4'
N N 0.0061 0.0033 'International Tables Vol C Tables 4.2.6.8 and 6.1.1.4'
O O 0.0106 0.0060 'International Tables Vol C Tables 4.2.6.8 and 6.1.1.4'
Co Co 0.3494 0.9721 'International Tables Vol C Tables 4.2.6.8 and 6.1.1.4'

loop_
_geom_angle_atom_site_label_1
_geom_angle_atom_site_label_2
_geom_angle_atom_site_label_3
_geom_angle
_geom_angle_site_symmetry_1
_geom_angle_site_symmetry_3
N1 Co1 N1 93.29(11) . 7_665
N1 Co1 N1 93.29(11) . 10_646
N1 Co1 N1 93.29(11) 7_665 10_646
N1 Co1 N4 90.67(10) . 7_665
N1 Co1 N4 82.62(10) 7_665 7_665
N1 Co1 N4 174.47(10) 10_646 7_665
N1 Co1 N4 82.62(10) . .
N1 Co1 N4 174.47(10) 7_665 .
N1 Co1 N4 90.67(10) 10_646 .
N4 Co1 N4 93.68(10) 7_665 .
N1 Co1 N4 174.47(10) . 10_646
N1 Co1 N4 90.67(10) 7_665 10_646
N1 Co1 N4 82.62(10) 10_646 10_646
N4 Co1 N4 93.68(10) 7_665 10_646
N4 Co1 N4 93.68(10) . 10_646
H1WA O1W H1WB 101.4 . .
C1 N1 C2 104.2(2) . .
C1 N1 Co1 114.2(2) . .
C2 N1 Co1 141.6(2) . .
C1 N2 C7 102.9(3) . .
C8 N3 C14 106.8(3) . .
C8 N3 H3A 126.6 . .
C14 N3 H3A 126.6 . .
C8 N4 C9 105.6(3) . .
C8 N4 Co1 112.8(2) . .
C9 N4 Co1 141.6(2) . .
N2 C1 N1 116.4(3) . .
N2 C1 C8 130.1(3) . .
N1 C1 C8 113.5(3) . .
N1 C2 C3 132.7(3) . .
N1 C2 C7 106.7(3) . .
C3 C2 C7 120.6(3) . .
C4 C3 C2 117.1(3) . .
C4 C3 H3B 121.4 . .
C2 C3 H3B 121.4 . .
C3 C4 C5 122.7(4) . .
C3 C4 H4A 118.6 . .
C5 C4 H4A 118.6 . .
C6 C5 C4 120.9(4) . .
C6 C5 H5A 119.6 . .
C4 C5 H5A 119.6 . .
C5 C6 C7 118.0(3) . .
C5 C6 H6A 121.0 . .
C7 C6 H6A 121.0 . .
N2 C7 C6 129.5(3) . .
N2 C7 C2 109.8(3) . .
C6 C7 C2 120.6(3) . .
N4 C8 N3 113.2(3) . .
N4 C8 C1 116.7(3) . .
N3 C8 C1 130.1(3) . .
C10 C9 N4 132.9(3) . .
C10 C9 C14 119.7(3) . .
N4 C9 C14 107.5(3) . .
C11 C10 C9 118.7(4) . .
C11 C10 H10A 120.7 . .
C9 C10 H10A 120.7 . .
C10 C11 C12 121.2(4) . .
C10 C11 H11A 119.4 . .
C12 C11 H11A 119.4 . .
C13 C12 C11 121.9(4) . .
C13 C12 H12A 119.0 . .
C11 C12 H12A 119.0 . .
C12 C13 C14 116.7(4) . .
C12 C13 H13A 121.7 . .
C14 C13 H13A 121.7 . .
N3 C14 C13 131.2(4) . .
N3 C14 C9 107.0(3) . .
C13 C14 C9 121.8(4) . .

loop_
_geom_bond_atom_site_label_1
_geom_bond_atom_site_label_2
_geom_bond_distance
_geom_bond_site_symmetry_2
Co1 N1 1.939(2) .
Co1 N1 1.939(2) 7_665
Co1 N1 1.939(2) 10_646
Co1 N4 1.965(2) 7_665
Co1 N4 1.965(2) .
Co1 N4 1.965(2) 10_646
O1W H1WA 0.8550 .
O1W H1WB 0.8723 .
N1 C1 1.354(4) .
N1 C2 1.384(4) .
N2 C1 1.335(4) .
N2 C7 1.379(4) .
N3 C8 1.338(4) .
N3 C14 1.372(5) .
N3 H3A 0.8600 .
N4 C8 1.325(4) .
N4 C9 1.398(4) .
C1 C8 1.441(5) .
C2 C3 1.394(5) .
C2 C7 1.419(4) .
C3 C4 1.367(5) .
C3 H3B 0.9300 .
C4 C5 1.391(5) .
C4 H4A 0.9300 .
C5 C6 1.374(5) .
C5 H5A 0.9300 .
C6 C7 1.388(5) .
C6 H6A 0.9300 .
C9 C10 1.380(5) .
C9 C14 1.403(5) .
C10 C11 1.366(5) .
C10 H10A 0.9300 .
C11 C12 1.395(6) .
C11 H11A 0.9300 .
C12 C13 1.361(6) .
C12 H12A 0.9300 .
C13 C14 1.401(5) .
C13 H13A 0.9300 .
